data_4124429
loop_
_publ_author_name
'Firor, R.L.'
'Seff, K.'

_publ_section_title
;
 Near-zero-coordinate thallium(I). The crystal structures of hydrated and
 dehydrated zeolite A fully exchanged with Tl O H
;
_journal_name_full 'Journal of the American Chemical Society'
_journal_page_first 4039
_journal_page_last 4044
_journal_volume 99
_journal_year 1977
_chemical_formula_sum 'Al12 H19 O58 Si12 Tl13'
_chemical_name_systematic 'Tl13 (Al12 Si12 O48) (O H) (H2 O)9'
_space_group_IT_number 221
_symmetry_space_group_name_Hall '-P 4 2 3'
_symmetry_space_group_name_H-M 'P m -3 m'
_cell_angle_alpha 90
_cell_angle_beta 90
_cell_angle_gamma 90
_cell_formula_units_Z 1
_cell_length_a 12.38
_cell_length_b 12.38
_cell_length_c 12.38
_cell_volume 1897.413
_citation_journal_id_ASTM JACSAT
_cod_data_source_file Firor_JACSAT_1977_374.cif
_cod_data_source_block H19Al12O58Si12Tl13
_cod_original_formula_sum 'H19 Al12 O58 Si12 Tl13'
_cod_database_code 4124429

loop_
_symmetry_equiv_pos_as_xyz
x,y,z
-y,x,z
-x,-y,z
y,-x,z
x,-y,-z
y,x,-z
-x,y,-z
-y,-x,-z
z,x,y
-x,z,y
-z,-x,y
x,-z,y
z,-x,-y
x,z,-y
-z,x,-y
-x,-z,-y
y,z,x
y,-z,-x
z,y,-x
-y,z,-x
-z,-y,-x
-y,-z,x
z,-y,x
-z,y,x
-x,-y,-z
y,-x,-z
x,y,-z
-y,x,-z
-x,y,z
-y,-x,z
x,-y,z
y,x,z
-z,-x,-y
x,-z,-y
z,x,-y
-x,z,-y
-z,x,y
-x,-z,y
z,-x,y
x,z,y
-y,-z,-x
-y,z,x
-z,-y,x
y,-z,x
z,y,x
y,z,-x
-z,y,-x
z,-y,-x

loop_
_atom_site_label
_atom_site_type_symbol
_atom_site_fract_x
_atom_site_fract_y
_atom_site_fract_z
_atom_site_occupancy
_atom_site_U_iso_or_equiv
Tl1 Tl+1 0.2607 0.2607 0.2607 0.875 0.0
O3 O-2 0.1124 0.1124 0.345 1 0.0
Al1 Al+3 0 0.1837 0.3724 0.5 0.0
Tl2 Tl+1 0 0.4568 0.4568 0.25 0.0
O5 O-2 0.264 0.264 0.5 0.25 0.0
O4 O-2 0.185 0.351 0.5 0.25 0.0
Tl4 Tl+1 0.023 0.0845 0.126 0.0417 0.0
Si1 Si+4 0 0.1837 0.3724 0.5 0.0
O1 O-2 0 0.223 0.5 1 0.0
O2 O-2 0 0.2932 0.2932 1 0.0
Tl3 Tl+1 0.119 0.119 0.119 0.125 0.0
